data_4066691
loop_
_publ_author_name
'Lin, Bo-Lin'
'Kang, Peng'
'Stack, T Daniel P'

_publ_section_title
;
 Unexpected C(carbene)-X (X: I, Br, Cl) Reductive Elimination From
 N-Heterocyclic Carbene Copper Halide Complexes Under Oxidative
 Conditions.
;
_journal_issue 17
_journal_name_full Organometallics
_journal_page_first 3683
_journal_page_last 3685
_journal_paper_doi 10.1021/om1005726
_journal_volume 29
_journal_year 2010
_chemical_formula_moiety 'C27 H36 Cl N2, F6 Sb, C H2 Cl2'
_chemical_formula_sum 'C28 H38 Cl3 F6 N2 Sb'
_chemical_formula_weight 744.70
_chemical_name_systematic
; 
 ? 
;
_space_group_IT_number 2
_symmetry_cell_setting triclinic
_symmetry_space_group_name_Hall '-P 1'
_symmetry_space_group_name_H-M 'P -1'
_atom_sites_solution_hydrogens geom
_atom_sites_solution_primary direct
_atom_sites_solution_secondary difmap
_audit_creation_method SHELXL-97
_cell_angle_alpha 77.6800(10)
_cell_angle_beta 75.8820(10)
_cell_angle_gamma 66.3380(10)
_cell_formula_units_Z 2
_cell_length_a 10.37220(10)
_cell_length_b 11.18180(10)
_cell_length_c 16.0498(2)
_cell_measurement_reflns_used 9351
_cell_measurement_temperature 100(2)
_cell_measurement_theta_max 69.22
_cell_measurement_theta_min 2.86
_cell_volume 1639.43(3)
_computing_cell_refinement 'Bruker SAINT v7.60A'
_computing_data_collection 'Bruker APEX-II v2009-7'
_computing_data_reduction 'Bruker SAINT v7.60A'
_computing_structure_refinement 'SHELXL-97 (Sheldrick, 2008)'
_computing_structure_solution 'SHELXS-97 (Sheldrick, 2008)'
_diffrn_ambient_temperature 100(2)
_diffrn_detector_area_resol_mean 83.33
_diffrn_measured_fraction_theta_full 0.933
_diffrn_measured_fraction_theta_max 0.933
_diffrn_measurement_device_type 'Bruker APEX'
_diffrn_measurement_method 'combination of \w and \f-scans '
_diffrn_radiation_monochromator graphite
_diffrn_radiation_source 'fine-focus sealed tube'
_diffrn_radiation_type CuK\a
_diffrn_radiation_wavelength 1.54178
_diffrn_reflns_av_R_equivalents 0.0200
_diffrn_reflns_av_sigmaI/netI 0.0222
_diffrn_reflns_limit_h_max 12
_diffrn_reflns_limit_h_min -12
_diffrn_reflns_limit_k_max 13
_diffrn_reflns_limit_k_min -13
_diffrn_reflns_limit_l_max 19
_diffrn_reflns_limit_l_min -19
_diffrn_reflns_number 16090
_diffrn_reflns_theta_full 69.73
_diffrn_reflns_theta_max 69.73
_diffrn_reflns_theta_min 2.86
_exptl_absorpt_coefficient_mu 9.405
_exptl_absorpt_correction_T_max 0.6520
_exptl_absorpt_correction_T_min 0.2308
_exptl_absorpt_correction_type numerical
_exptl_absorpt_process_details 'SADABS, Sheldrick, 2008'
_exptl_crystal_colour rod
_exptl_crystal_density_diffrn 1.509
_exptl_crystal_density_method 'not measured'
_exptl_crystal_description colorless
_exptl_crystal_F_000 752
_exptl_crystal_size_max 0.44
_exptl_crystal_size_mid 0.12
_exptl_crystal_size_min 0.07
_refine_diff_density_max 0.951
_refine_diff_density_min -0.630
_refine_diff_density_rms 0.071
_refine_ls_extinction_method none
_refine_ls_goodness_of_fit_ref 1.032
_refine_ls_hydrogen_treatment constr
_refine_ls_matrix_type full
_refine_ls_number_parameters 368
_refine_ls_number_reflns 5778
_refine_ls_number_restraints 0
_refine_ls_restrained_S_all 1.032
_refine_ls_R_factor_all 0.0308
_refine_ls_R_factor_gt 0.0290
_refine_ls_shift/su_max 0.002
_refine_ls_shift/su_mean 0.000
_refine_ls_structure_factor_coef Fsqd
_refine_ls_weighting_details 'calc w=1/[\s^2^(Fo^2^)+(0.0360P)^2^+2.4761P] where P=(Fo^2^+2Fc^2^)/3'
_refine_ls_weighting_scheme calc
_refine_ls_wR_factor_gt 0.0720
_refine_ls_wR_factor_ref 0.0733
_reflns_number_gt 5495
_reflns_number_total 5778
_reflns_threshold_expression >2sigma(I)
_cod_data_source_file om1005726_si_001.cif
_cod_data_source_block su021
_cod_original_sg_symbol_H-M P-1
_cod_database_code 4066691

loop_
_symmetry_equiv_pos_as_xyz
'x, y, z'
'-x, -y, -z'

loop_
_atom_site_label
_atom_site_type_symbol
_atom_site_fract_x
_atom_site_fract_y
_atom_site_fract_z
_atom_site_U_iso_or_equiv
_atom_site_adp_type
_atom_site_occupancy
_atom_site_symmetry_multiplicity
_atom_site_calc_flag
_atom_site_refinement_flags
_atom_site_disorder_assembly
_atom_site_disorder_group
Cl1 Cl 0.64690(8) 0.08164(6) 0.28934(4) 0.02844(16) Uani 1 1 d . . .
N1 N 0.5062(2) 0.3170(2) 0.20714(13) 0.0179(4) Uani 1 1 d . . .
N2 N 0.5032(2) 0.3191(2) 0.34284(13) 0.0150(4) Uani 1 1 d . . .
C1 C 0.5486(3) 0.2430(3) 0.27989(16) 0.0163(5) Uani 1 1 d . . .
C2 C 0.4330(3) 0.4457(3) 0.22443(17) 0.0208(5) Uani 1 1 d . . .
H2A H 0.3915 0.5195 0.1844 0.025 Uiso 1 1 calc R . .
C3 C 0.4313(3) 0.4473(3) 0.30841(17) 0.0195(5) Uani 1 1 d . . .
H3A H 0.3887 0.5223 0.3384 0.023 Uiso 1 1 calc R . .
C4 C 0.5223(3) 0.2677(3) 0.12686(16) 0.0195(5) Uani 1 1 d . . .
C5 C 0.6396(3) 0.2684(3) 0.06194(17) 0.0240(6) Uani 1 1 d . . .
C6 C 0.6474(3) 0.2252(3) -0.01507(18) 0.0302(7) Uani 1 1 d . . .
H6A H 0.7251 0.2242 -0.0611 0.036 Uiso 1 1 calc R . .
C7 C 0.5450(4) 0.1839(3) -0.02569(19) 0.0337(7) Uani 1 1 d . . .
H7A H 0.5524 0.1557 -0.0790 0.040 Uiso 1 1 calc R . .
C8 C 0.4307(4) 0.1829(3) 0.04075(19) 0.0312(7) Uani 1 1 d . . .
H8A H 0.3614 0.1531 0.0326 0.037 Uiso 1 1 calc R . .
C9 C 0.4167(3) 0.2250(3) 0.11909(17) 0.0246(6) Uani 1 1 d . . .
C10 C 0.7547(3) 0.3125(3) 0.07291(18) 0.0286(6) Uani 1 1 d . . .
H10A H 0.7350 0.3318 0.1338 0.034 Uiso 1 1 calc R . .
C11 C 0.9025(4) 0.2039(4) 0.0565(3) 0.0485(9) Uani 1 1 d . . .
H11A H 0.9031 0.1236 0.0959 0.073 Uiso 1 1 calc R . .
H11B H 0.9746 0.2324 0.0667 0.073 Uiso 1 1 calc R . .
H11C H 0.9247 0.1860 -0.0036 0.073 Uiso 1 1 calc R . .
C12 C 0.7525(4) 0.4375(3) 0.0113(2) 0.0382(8) Uani 1 1 d . . .
H12A H 0.6576 0.5067 0.0221 0.057 Uiso 1 1 calc R . .
H12B H 0.7739 0.4194 -0.0487 0.057 Uiso 1 1 calc R . .
H12C H 0.8245 0.4666 0.0208 0.057 Uiso 1 1 calc R . .
C13 C 0.2908(3) 0.2230(3) 0.19184(18) 0.0283(6) Uani 1 1 d . . .
H13A H 0.3093 0.2410 0.2453 0.034 Uiso 1 1 calc R . .
C14 C 0.1510(4) 0.3301(4) 0.1709(3) 0.0526(10) Uani 1 1 d . . .
H14A H 0.0725 0.3257 0.2184 0.079 Uiso 1 1 calc R . .
H14B H 0.1324 0.3170 0.1171 0.079 Uiso 1 1 calc R . .
H14C H 0.1583 0.4166 0.1636 0.079 Uiso 1 1 calc R . .
C15 C 0.2780(5) 0.0888(4) 0.2111(3) 0.0582(12) Uani 1 1 d . . .
H15A H 0.2048 0.0869 0.2627 0.087 Uiso 1 1 calc R . .
H15B H 0.3701 0.0207 0.2215 0.087 Uiso 1 1 calc R . .
H15C H 0.2507 0.0723 0.1616 0.087 Uiso 1 1 calc R . .
C16 C 0.5137(3) 0.2754(2) 0.43410(15) 0.0154(5) Uani 1 1 d . . .
C17 C 0.4044(3) 0.2368(3) 0.48747(16) 0.0170(5) Uani 1 1 d . . .
C18 C 0.4100(3) 0.2067(3) 0.57569(16) 0.0193(5) Uani 1 1 d . . .
H18A H 0.3371 0.1819 0.6146 0.023 Uiso 1 1 calc R . .
C19 C 0.5197(3) 0.2122(3) 0.60757(16) 0.0205(5) Uani 1 1 d . . .
H19A H 0.5206 0.1924 0.6681 0.025 Uiso 1 1 calc R . .
C20 C 0.6282(3) 0.2464(3) 0.55213(17) 0.0209(5) Uani 1 1 d . . .
H20A H 0.7042 0.2471 0.5749 0.025 Uiso 1 1 calc R . .
C21 C 0.6277(3) 0.2799(3) 0.46338(16) 0.0172(5) Uani 1 1 d . . .
C22 C 0.2846(3) 0.2292(3) 0.45224(17) 0.0207(6) Uani 1 1 d . . .
H22A H 0.3147 0.2303 0.3880 0.025 Uiso 1 1 calc R . .
C23 C 0.1473(3) 0.3494(3) 0.4694(2) 0.0316(7) Uani 1 1 d . . .
H23A H 0.1648 0.4296 0.4410 0.047 Uiso 1 1 calc R . .
H23B H 0.1174 0.3528 0.5319 0.047 Uiso 1 1 calc R . .
H23C H 0.0717 0.3428 0.4461 0.047 Uiso 1 1 calc R . .
C24 C 0.2582(3) 0.1015(3) 0.48910(19) 0.0249(6) Uani 1 1 d . . .
H24A H 0.3493 0.0265 0.4830 0.037 Uiso 1 1 calc R . .
H24B H 0.1936 0.0926 0.4574 0.037 Uiso 1 1 calc R . .
H24C H 0.2148 0.1037 0.5505 0.037 Uiso 1 1 calc R . .
C25 C 0.7476(3) 0.3168(3) 0.40290(17) 0.0212(6) Uani 1 1 d . . .
H25A H 0.7284 0.3368 0.3424 0.025 Uiso 1 1 calc R . .
C26 C 0.8909(3) 0.2012(3) 0.4065(2) 0.0350(8) Uani 1 1 d . . .
H26A H 0.8845 0.1229 0.3924 0.053 Uiso 1 1 calc R . .
H26B H 0.9132 0.1831 0.4649 0.053 Uiso 1 1 calc R . .
H26C H 0.9666 0.2237 0.3646 0.053 Uiso 1 1 calc R . .
C27 C 0.7544(3) 0.4389(3) 0.4271(2) 0.0276(6) Uani 1 1 d . . .
H27A H 0.6613 0.5112 0.4266 0.041 Uiso 1 1 calc R . .
H27B H 0.8277 0.4648 0.3850 0.041 Uiso 1 1 calc R . .
H27C H 0.7786 0.4190 0.4851 0.041 Uiso 1 1 calc R . .
Sb1 Sb 0.095326(18) 0.792003(16) 0.269115(10) 0.01940(7) Uani 1 1 d . . .
F1 F -0.10206(17) 0.82442(18) 0.29669(11) 0.0316(4) Uani 1 1 d . . .
F2 F 0.29395(17) 0.75286(17) 0.24144(11) 0.0294(4) Uani 1 1 d . . .
F3 F 0.12711(19) 0.66052(18) 0.36407(11) 0.0331(4) Uani 1 1 d . . .
F4 F 0.1196(2) 0.6672(2) 0.19918(12) 0.0385(4) Uani 1 1 d . . .
F5 F 0.0687(2) 0.9219(2) 0.17394(12) 0.0491(5) Uani 1 1 d . . .
F6 F 0.0731(2) 0.91385(19) 0.34027(13) 0.0412(5) Uani 1 1 d . . .
C28 C 0.8069(9) 0.6876(8) 0.1822(6) 0.0448(18) Uiso 0.50 1 d P A 1
H28A H 0.8975 0.6441 0.1437 0.054 Uiso 0.50 1 calc PR A 1
H28B H 0.8303 0.6880 0.2384 0.054 Uiso 0.50 1 calc PR A 1
C28A C 0.8176(8) 0.7023(8) 0.1417(6) 0.0442(18) Uiso 0.50 1 d P A 2
H28C H 0.8933 0.6839 0.1753 0.053 Uiso 0.50 1 calc PR A 2
H28D H 0.8644 0.6757 0.0834 0.053 Uiso 0.50 1 calc PR A 2
Cl2 Cl 0.71952(13) 0.86183(11) 0.13248(7) 0.0621(3) Uani 1 1 d . . .
Cl3 Cl 0.70250(14) 0.60329(12) 0.19787(7) 0.0640(3) Uani 1 1 d . . .

loop_
_atom_site_aniso_label
_atom_site_aniso_U_11
_atom_site_aniso_U_22
_atom_site_aniso_U_33
_atom_site_aniso_U_23
_atom_site_aniso_U_13
_atom_site_aniso_U_12
Cl1 0.0469(4) 0.0141(3) 0.0188(3) -0.0028(2) -0.0096(3) -0.0030(3)
N1 0.0218(12) 0.0179(11) 0.0142(10) -0.0013(8) -0.0039(8) -0.0076(10)
N2 0.0172(11) 0.0153(10) 0.0132(10) -0.0019(8) -0.0030(8) -0.0064(9)
C1 0.0189(13) 0.0154(13) 0.0146(12) -0.0010(9) -0.0034(9) -0.0065(11)
C2 0.0223(14) 0.0159(13) 0.0203(13) -0.0006(10) -0.0048(10) -0.0033(12)
C3 0.0209(14) 0.0140(12) 0.0200(13) -0.0026(10) -0.0039(10) -0.0025(12)
C4 0.0285(15) 0.0187(13) 0.0119(12) -0.0015(10) -0.0059(10) -0.0082(12)
C5 0.0293(16) 0.0251(15) 0.0164(13) 0.0006(11) -0.0058(11) -0.0093(13)
C6 0.0337(17) 0.0360(17) 0.0166(13) -0.0045(12) -0.0008(11) -0.0101(15)
C7 0.048(2) 0.0397(18) 0.0185(14) -0.0090(13) -0.0070(13) -0.0177(17)
C8 0.0440(19) 0.0366(18) 0.0217(14) -0.0039(12) -0.0098(13) -0.0215(16)
C9 0.0323(16) 0.0271(15) 0.0172(13) 0.0003(11) -0.0069(11) -0.0140(14)
C10 0.0302(16) 0.0375(18) 0.0203(14) -0.0028(12) -0.0025(11) -0.0164(15)
C11 0.0277(19) 0.046(2) 0.071(3) -0.0069(19) -0.0171(17) -0.0077(18)
C12 0.053(2) 0.0406(19) 0.0287(16) -0.0009(14) -0.0060(14) -0.0274(18)
C13 0.0340(17) 0.0386(18) 0.0199(14) -0.0026(12) -0.0041(12) -0.0222(15)
C14 0.038(2) 0.054(2) 0.053(2) 0.0040(19) 0.0056(17) -0.017(2)
C15 0.062(3) 0.038(2) 0.061(3) 0.0034(18) 0.015(2) -0.024(2)
C16 0.0190(13) 0.0135(12) 0.0124(11) -0.0027(9) -0.0035(9) -0.0038(11)
C17 0.0163(13) 0.0141(12) 0.0178(12) -0.0030(10) -0.0028(10) -0.0023(11)
C18 0.0210(14) 0.0169(13) 0.0169(12) -0.0016(10) -0.0007(10) -0.0055(12)
C19 0.0273(15) 0.0188(13) 0.0120(12) -0.0030(10) -0.0060(10) -0.0030(12)
C20 0.0217(14) 0.0195(13) 0.0210(13) -0.0059(10) -0.0068(10) -0.0038(12)
C21 0.0182(13) 0.0148(12) 0.0187(12) -0.0060(10) -0.0038(10) -0.0039(11)
C22 0.0208(14) 0.0256(15) 0.0181(12) 0.0008(10) -0.0049(10) -0.0120(13)
C23 0.0225(15) 0.0214(15) 0.053(2) 0.0007(13) -0.0153(13) -0.0079(13)
C24 0.0228(15) 0.0193(14) 0.0333(15) -0.0062(11) -0.0072(12) -0.0059(13)
C25 0.0204(14) 0.0255(15) 0.0217(13) -0.0038(11) -0.0048(10) -0.0115(13)
C26 0.0182(15) 0.0234(16) 0.054(2) -0.0101(14) 0.0112(13) -0.0053(14)
C27 0.0263(16) 0.0242(15) 0.0341(16) -0.0044(12) -0.0048(12) -0.0109(14)
Sb1 0.01946(10) 0.01850(10) 0.01459(9) -0.00141(6) -0.00198(6) -0.00218(8)
F1 0.0171(8) 0.0404(10) 0.0300(9) -0.0084(8) -0.0022(7) -0.0023(8)
F2 0.0195(8) 0.0328(10) 0.0327(9) -0.0054(7) -0.0001(7) -0.0082(8)
F3 0.0328(10) 0.0307(10) 0.0241(8) 0.0110(7) -0.0047(7) -0.0072(8)
F4 0.0327(10) 0.0483(12) 0.0384(10) -0.0281(9) -0.0047(8) -0.0088(9)
F5 0.0474(12) 0.0439(12) 0.0312(10) 0.0209(9) -0.0065(9) -0.0048(10)
F6 0.0423(12) 0.0317(10) 0.0503(12) -0.0258(9) -0.0008(9) -0.0084(9)
Cl2 0.0749(7) 0.0539(6) 0.0727(7) -0.0243(5) -0.0362(6) -0.0178(6)
Cl3 0.0816(8) 0.0713(7) 0.0452(5) -0.0086(5) -0.0083(5) -0.0356(6)

loop_
_atom_type_symbol
_atom_type_description
_atom_type_scat_dispersion_real
_atom_type_scat_dispersion_imag
_atom_type_scat_source
C C 0.0181 0.0091 'International Tables Vol C Tables 4.2.6.8 and 6.1.1.4'
H H 0.0000 0.0000 'International Tables Vol C Tables 4.2.6.8 and 6.1.1.4'
N N 0.0311 0.0180 'International Tables Vol C Tables 4.2.6.8 and 6.1.1.4'
F F 0.0727 0.0534 'International Tables Vol C Tables 4.2.6.8 and 6.1.1.4'
Cl Cl 0.3639 0.7018 'International Tables Vol C Tables 4.2.6.8 and 6.1.1.4'
Sb Sb -0.0562 5.8946 'International Tables Vol C Tables 4.2.6.8 and 6.1.1.4'

loop_
_geom_angle_atom_site_label_1
_geom_angle_atom_site_label_2
_geom_angle_atom_site_label_3
_geom_angle
C1 N1 C2 108.0(2)
C1 N1 C4 125.4(2)
C2 N1 C4 126.3(2)
C1 N2 C3 108.1(2)
C1 N2 C16 126.6(2)
C3 N2 C16 125.0(2)
N2 C1 N1 109.0(2)
N2 C1 Cl1 125.6(2)
N1 C1 Cl1 125.3(2)
C3 C2 N1 107.5(2)
C2 C3 N2 107.3(2)
C5 C4 C9 124.1(2)
C5 C4 N1 118.5(2)
C9 C4 N1 117.4(2)
C6 C5 C4 116.4(3)
C6 C5 C10 120.6(3)
C4 C5 C10 123.0(2)
C7 C6 C5 121.3(3)
C6 C7 C8 120.7(3)
C7 C8 C9 120.7(3)
C8 C9 C4 116.7(3)
C8 C9 C13 120.2(3)
C4 C9 C13 123.0(2)
C5 C10 C12 110.5(3)
C5 C10 C11 110.7(3)
C12 C10 C11 109.8(3)
C15 C13 C14 110.5(3)
C15 C13 C9 111.3(3)
C14 C13 C9 111.5(3)
C21 C16 C17 124.3(2)
C21 C16 N2 118.3(2)
C17 C16 N2 117.3(2)
C18 C17 C16 116.3(2)
C18 C17 C22 121.2(2)
C16 C17 C22 122.5(2)
C19 C18 C17 121.2(2)
C18 C19 C20 120.6(2)
C19 C20 C21 121.1(2)
C20 C21 C16 116.5(2)
C20 C21 C25 120.7(2)
C16 C21 C25 122.8(2)
C17 C22 C24 111.9(2)
C17 C22 C23 110.7(2)
C24 C22 C23 111.0(2)
C21 C25 C27 110.7(2)
C21 C25 C26 110.0(2)
C27 C25 C26 110.2(2)
F5 Sb1 F3 178.53(8)
F5 Sb1 F6 91.13(10)
F3 Sb1 F6 88.87(9)
F5 Sb1 F4 89.85(10)
F3 Sb1 F4 90.13(9)
F6 Sb1 F4 178.91(9)
F5 Sb1 F2 90.15(9)
F3 Sb1 F2 88.38(8)
F6 Sb1 F2 90.78(8)
F4 Sb1 F2 88.76(8)
F5 Sb1 F1 91.08(9)
F3 Sb1 F1 90.39(8)
F6 Sb1 F1 90.98(8)
F4 Sb1 F1 89.45(8)
F2 Sb1 F1 177.83(8)
Cl3 C28 Cl2 111.6(4)
Cl2 C28A Cl3 110.6(4)
C28A Cl2 C28 19.2(3)
C28 Cl3 C28A 18.9(3)
C3 C2 H2A 126.2
N1 C2 H2A 126.2
C2 C3 H3A 126.4
N2 C3 H3A 126.4
C7 C6 H6A 119.3
C5 C6 H6A 119.3
C6 C7 H7A 119.6
C8 C7 H7A 119.6
C7 C8 H8A 119.6
C9 C8 H8A 119.6
C5 C10 H10A 108.6
C12 C10 H10A 108.6
C11 C10 H10A 108.6
C10 C11 H11A 109.5
C10 C11 H11B 109.5
H11A C11 H11B 109.5
C10 C11 H11C 109.5
H11A C11 H11C 109.5
H11B C11 H11C 109.5
C10 C12 H12A 109.5
C10 C12 H12B 109.5
H12A C12 H12B 109.5
C10 C12 H12C 109.5
H12A C12 H12C 109.5
H12B C12 H12C 109.5
C15 C13 H13A 107.8
C14 C13 H13A 107.8
C9 C13 H13A 107.8
C13 C14 H14A 109.5
C13 C14 H14B 109.5
H14A C14 H14B 109.5
C13 C14 H14C 109.5
H14A C14 H14C 109.5
H14B C14 H14C 109.5
C13 C15 H15A 109.5
C13 C15 H15B 109.5
H15A C15 H15B 109.5
C13 C15 H15C 109.5
H15A C15 H15C 109.5
H15B C15 H15C 109.5
C19 C18 H18A 119.4
C17 C18 H18A 119.4
C18 C19 H19A 119.7
C20 C19 H19A 119.7
C19 C20 H20A 119.5
C21 C20 H20A 119.5
C17 C22 H22A 107.7
C24 C22 H22A 107.7
C23 C22 H22A 107.7
C22 C23 H23A 109.5
C22 C23 H23B 109.5
H23A C23 H23B 109.5
C22 C23 H23C 109.5
H23A C23 H23C 109.5
H23B C23 H23C 109.5
C22 C24 H24A 109.5
C22 C24 H24B 109.5
H24A C24 H24B 109.5
C22 C24 H24C 109.5
H24A C24 H24C 109.5
H24B C24 H24C 109.5
C21 C25 H25A 108.6
C27 C25 H25A 108.6
C26 C25 H25A 108.6
C25 C26 H26A 109.5
C25 C26 H26B 109.5
H26A C26 H26B 109.5
C25 C26 H26C 109.5
H26A C26 H26C 109.5
H26B C26 H26C 109.5
C25 C27 H27A 109.5
C25 C27 H27B 109.5
H27A C27 H27B 109.5
C25 C27 H27C 109.5
H27A C27 H27C 109.5
H27B C27 H27C 109.5
Cl3 C28 H28A 109.3
Cl2 C28 H28A 109.3
Cl3 C28 H28B 109.3
Cl2 C28 H28B 109.3
H28A C28 H28B 108.0
Cl2 C28A H28C 109.5
Cl3 C28A H28C 109.5
Cl2 C28A H28D 109.5
Cl3 C28A H28D 109.5
H28C C28A H28D 108.1

loop_
_geom_bond_atom_site_label_1
_geom_bond_atom_site_label_2
_geom_bond_distance
Cl1 C1 1.673(3)
N1 C1 1.337(3)
N1 C2 1.383(3)
N1 C4 1.455(3)
N2 C1 1.335(3)
N2 C3 1.386(3)
N2 C16 1.458(3)
C2 C3 1.347(4)
C4 C5 1.397(4)
C4 C9 1.398(4)
C5 C6 1.394(4)
C5 C10 1.520(4)
C6 C7 1.373(5)
C7 C8 1.389(4)
C8 C9 1.390(4)
C9 C13 1.529(4)
C10 C12 1.526(4)
C10 C11 1.530(5)
C13 C15 1.518(5)
C13 C14 1.524(5)
C16 C21 1.397(4)
C16 C17 1.402(4)
C17 C18 1.394(4)
C17 C22 1.523(3)
C18 C19 1.384(4)
C19 C20 1.384(4)
C20 C21 1.394(4)
C21 C25 1.520(4)
C22 C24 1.528(4)
C22 C23 1.530(4)
C25 C27 1.529(4)
C25 C26 1.533(4)
Sb1 F5 1.8590(18)
Sb1 F3 1.8689(16)
Sb1 F6 1.8701(17)
Sb1 F4 1.8757(17)
Sb1 F2 1.8830(16)
Sb1 F1 1.8840(16)
C28 Cl3 1.646(8)
C28 Cl2 1.878(8)
C28A Cl2 1.656(8)
C28A Cl3 1.890(8)
C2 H2A 0.9500
C3 H3A 0.9500
C6 H6A 0.9500
C7 H7A 0.9500
C8 H8A 0.9500
C10 H10A 1.0000
C11 H11A 0.9800
C11 H11B 0.9800
C11 H11C 0.9800
C12 H12A 0.9800
C12 H12B 0.9800
C12 H12C 0.9800
C13 H13A 1.0000
C14 H14A 0.9800
C14 H14B 0.9800
C14 H14C 0.9800
C15 H15A 0.9800
C15 H15B 0.9800
C15 H15C 0.9800
C18 H18A 0.9500
C19 H19A 0.9500
C20 H20A 0.9500
C22 H22A 1.0000
C23 H23A 0.9800
C23 H23B 0.9800
C23 H23C 0.9800
C24 H24A 0.9800
C24 H24B 0.9800
C24 H24C 0.9800
C25 H25A 1.0000
C26 H26A 0.9800
C26 H26B 0.9800
C26 H26C 0.9800
C27 H27A 0.9800
C27 H27B 0.9800
C27 H27C 0.9800
C28 H28A 0.9900
C28 H28B 0.9900
C28A H28C 0.9900
C28A H28D 0.9900

loop_
_geom_torsion_atom_site_label_1
_geom_torsion_atom_site_label_2
_geom_torsion_atom_site_label_3
_geom_torsion_atom_site_label_4
_geom_torsion
C3 N2 C1 N1 -1.1(3)
C16 N2 C1 N1 173.3(2)
C3 N2 C1 Cl1 177.2(2)
C16 N2 C1 Cl1 -8.4(4)
C2 N1 C1 N2 1.0(3)
C4 N1 C1 N2 -173.4(2)
C2 N1 C1 Cl1 -177.3(2)
C4 N1 C1 Cl1 8.3(4)
C1 N1 C2 C3 -0.5(3)
C4 N1 C2 C3 173.8(2)
N1 C2 C3 N2 -0.2(3)
C1 N2 C3 C2 0.8(3)
C16 N2 C3 C2 -173.7(2)
C1 N1 C4 C5 -96.6(3)
C2 N1 C4 C5 90.0(3)
C1 N1 C4 C9 84.7(3)
C2 N1 C4 C9 -88.6(3)
C9 C4 C5 C6 1.0(4)
N1 C4 C5 C6 -177.5(3)
C9 C4 C5 C10 -178.6(3)
N1 C4 C5 C10 2.9(4)
C4 C5 C6 C7 -0.2(5)
C10 C5 C6 C7 179.4(3)
C5 C6 C7 C8 -0.6(5)
C6 C7 C8 C9 0.7(5)
C7 C8 C9 C4 0.0(5)
C7 C8 C9 C13 -179.8(3)
C5 C4 C9 C8 -0.9(4)
N1 C4 C9 C8 177.6(3)
C5 C4 C9 C13 178.9(3)
N1 C4 C9 C13 -2.6(4)
C6 C5 C10 C12 66.1(4)
C4 C5 C10 C12 -114.3(3)
C6 C5 C10 C11 -55.8(4)
C4 C5 C10 C11 123.8(3)
C8 C9 C13 C15 52.0(4)
C4 C9 C13 C15 -127.8(3)
C8 C9 C13 C14 -72.0(4)
C4 C9 C13 C14 108.2(3)
C1 N2 C16 C21 97.1(3)
C3 N2 C16 C21 -89.4(3)
C1 N2 C16 C17 -85.6(3)
C3 N2 C16 C17 87.9(3)
C21 C16 C17 C18 2.6(4)
N2 C16 C17 C18 -174.4(2)
C21 C16 C17 C22 -178.0(2)
N2 C16 C17 C22 4.9(4)
C16 C17 C18 C19 -1.3(4)
C22 C17 C18 C19 179.3(3)
C17 C18 C19 C20 -0.8(4)
C18 C19 C20 C21 1.9(4)
C19 C20 C21 C16 -0.7(4)
C19 C20 C21 C25 -179.8(3)
C17 C16 C21 C20 -1.6(4)
N2 C16 C21 C20 175.4(2)
C17 C16 C21 C25 177.4(2)
N2 C16 C21 C25 -5.6(4)
C18 C17 C22 C24 -46.8(3)
C16 C17 C22 C24 133.9(3)
C18 C17 C22 C23 77.6(3)
C16 C17 C22 C23 -101.7(3)
C20 C21 C25 C27 -61.1(3)
C16 C21 C25 C27 119.9(3)
C20 C21 C25 C26 60.9(3)
C16 C21 C25 C26 -118.1(3)
Cl3 C28A Cl2 C28 59.8(11)
Cl3 C28 Cl2 C28A -92.9(13)
Cl2 C28 Cl3 C28A 62.6(12)
Cl2 C28A Cl3 C28 -90.0(13)
